data_7218132
loop_
_publ_author_name
'Speier, G\'abor'
'Bors, Istv\'an'
'Kaizer, J\'ozsef'
'Giorgi, Michel'

_publ_section_title
;
 Carbon dioxide as a primary oxidant and a C1 building block
;
_journal_name_full 'RSC Adv.'
_journal_paper_doi 10.1039/C4RA06462C
_journal_year 2014
_chemical_compound_source 'synthesis as described'
_chemical_formula_moiety 'C15 H9 N O2'
_chemical_formula_sum 'C15 H9 N O2'
_chemical_formula_weight 235.24
_chemical_name_systematic 3H-Phenanthro[9,10-d]oxazol-2-one
_space_group_IT_number 15
_symmetry_cell_setting monoclinic
_symmetry_Int_Tables_number 15
_symmetry_space_group_name_Hall '-C 2yc'
_symmetry_space_group_name_H-M 'C 1 2/c 1'
_atom_sites_solution_hydrogens geom
_atom_sites_solution_primary direct
_atom_sites_solution_secondary difmap
_audit_conform_dict_location ftp://ftp.iucr.org/pub/cif_core.dic
_audit_conform_dict_name cif_core.dic
_audit_conform_dict_version 2.4
_audit_creation_date 2013-03-20T15:26:03-00:00
_audit_creation_method 'WinGX routine CIF_UPDATE'
_cell_angle_alpha 90
_cell_angle_beta 118.092(2)
_cell_angle_gamma 90
_cell_formula_units_Z 32
_cell_length_a 41.056(1)
_cell_length_b 10.5170(5)
_cell_length_c 22.3769(9)
_cell_measurement_reflns_used 33672
_cell_measurement_temperature 203(2)
_cell_measurement_theta_max 24.71
_cell_measurement_theta_min 1.12
_cell_measurement_wavelength 0.71073
_cell_volume 8523.8(6)
_computing_molecular_graphics 'Ortep-3 for Windows (Farrugia, 1997)'
_computing_publication_material 'WinGX publication routines (Farrugia, 1999)'
_computing_structure_refinement 'SHELXL-97 (Sheldrick, 2008)'
_computing_structure_solution 'SUPERFLIP (Palatinus & Chapuis, 2007)'
_diffrn_ambient_temperature 203(2)
_diffrn_measured_fraction_theta_full 0.998
_diffrn_measured_fraction_theta_max 0.998
_diffrn_measurement_device_type KappaCCD
_diffrn_measurement_method 'Omega + Phi scan'
_diffrn_radiation_monochromator graphite
_diffrn_radiation_probe x-ray
_diffrn_radiation_type MoK\a
_diffrn_radiation_wavelength 0.71073
_diffrn_reflns_av_R_equivalents 0.215
_diffrn_reflns_av_unetI/netI 0.1369
_diffrn_reflns_limit_h_max 48
_diffrn_reflns_limit_h_min 0
_diffrn_reflns_limit_k_max 12
_diffrn_reflns_limit_k_min 0
_diffrn_reflns_limit_l_max 23
_diffrn_reflns_limit_l_min -26
_diffrn_reflns_number 33672
_diffrn_reflns_theta_full 24.71
_diffrn_reflns_theta_max 24.71
_diffrn_reflns_theta_min 1.12
_diffrn_standards_number 0
_exptl_absorpt_coefficient_mu 0.099
_exptl_absorpt_correction_type none
_exptl_crystal_colour colourless
_exptl_crystal_density_diffrn 1.466
_exptl_crystal_density_method 'not measured'
_exptl_crystal_description prism
_exptl_crystal_F_000 3904
_exptl_crystal_size_max 0.14
_exptl_crystal_size_mid 0.06
_exptl_crystal_size_min 0.02
_refine_diff_density_max 0.406
_refine_diff_density_min -0.321
_refine_diff_density_rms 0.073
_refine_ls_extinction_method none
_refine_ls_goodness_of_fit_ref 0.961
_refine_ls_hydrogen_treatment constr
_refine_ls_matrix_type full
_refine_ls_number_parameters 649
_refine_ls_number_reflns 7254
_refine_ls_number_restraints 0
_refine_ls_restrained_S_all 0.961
_refine_ls_R_factor_all 0.2353
_refine_ls_R_factor_gt 0.0865
_refine_ls_shift/su_max 0
_refine_ls_shift/su_mean 0
_refine_ls_structure_factor_coef Fsqd
_refine_ls_weighting_details 'calc w=1/[\s^2^(Fo^2^)+(0.1505P)^2^+0.0000P] where P=(Fo^2^+2Fc^2^)/3'
_refine_ls_weighting_scheme calc
_refine_ls_wR_factor_gt 0.2074
_refine_ls_wR_factor_ref 0.3028
_reflns_number_gt 2499
_reflns_number_total 7254
_reflns_threshold_expression >2\s(I)
_cod_data_source_file c4ra06462c2.cif
_cod_data_source_block b424
_cod_original_sg_symbol_H-M 'C 2/c'
_cod_database_code 7218132

loop_
_symmetry_equiv_pos_as_xyz
'x, y, z'
'-x, y, -z+1/2'
'x+1/2, y+1/2, z'
'-x+1/2, y+1/2, -z+1/2'
'-x, -y, -z'
'x, -y, z-1/2'
'-x+1/2, -y+1/2, -z'
'x+1/2, -y+1/2, z-1/2'

loop_
_atom_site_label
_atom_site_type_symbol
_atom_site_fract_x
_atom_site_fract_y
_atom_site_fract_z
_atom_site_U_iso_or_equiv
_atom_site_adp_type
_atom_site_occupancy
_atom_site_symmetry_multiplicity
_atom_site_calc_flag
_atom_site_refinement_flags
C1 C 0.40761(18) 0.3192(7) -0.0127(3) 0.0482(17) Uani 1 1 d .
C2 C 0.37670(17) 0.1580(6) -0.0851(3) 0.0433(16) Uani 1 1 d .
C3 C 0.35051(18) 0.0685(6) -0.1267(3) 0.0451(17) Uani 1 1 d .
C4 C 0.31325(17) 0.0690(6) -0.1404(3) 0.0498(17) Uani 1 1 d .
H4 H 0.3049 0.1325 -0.1221 0.06 Uiso 1 1 calc R
C5 C 0.28928(19) -0.0230(7) -0.1803(3) 0.0572(18) Uani 1 1 d .
H5 H 0.2651 -0.0244 -0.1871 0.069 Uiso 1 1 calc R
C6 C 0.30099(19) -0.1127(7) -0.2101(3) 0.0569(18) Uani 1 1 d .
H6 H 0.2843 -0.1735 -0.2379 0.068 Uiso 1 1 calc R
C7 C 0.33728(19) -0.1158(7) -0.2001(3) 0.0526(18) Uani 1 1 d .
H7 H 0.3444 -0.1774 -0.2214 0.063 Uiso 1 1 calc R
C8 C 0.36291(17) -0.0250(6) -0.1575(3) 0.0416(15) Uani 1 1 d .
C9 C 0.40147(17) -0.0262(6) -0.1442(3) 0.0432(16) Uani 1 1 d .
C10 C 0.41488(19) -0.1155(6) -0.1741(3) 0.0529(18) Uani 1 1 d .
H10 H 0.3988 -0.1751 -0.2042 0.063 Uiso 1 1 calc R
C11 C 0.4515(2) -0.1165(7) -0.1596(4) 0.0582(19) Uani 1 1 d .
H11 H 0.4599 -0.178 -0.1789 0.07 Uiso 1 1 calc R
C12 C 0.4757(2) -0.0265(7) -0.1164(3) 0.0562(19) Uani 1 1 d .
H12 H 0.5002 -0.0268 -0.1078 0.067 Uiso 1 1 calc R
C13 C 0.46405(18) 0.0632(7) -0.0862(3) 0.0496(18) Uani 1 1 d .
H13 H 0.4806 0.1226 -0.0568 0.06 Uiso 1 1 calc R
C14 C 0.42717(18) 0.0650(6) -0.0998(3) 0.0483(17) Uani 1 1 d .
C15 C 0.41224(17) 0.1550(6) -0.0724(3) 0.0419(16) Uani 1 1 d .
C16 C 0.57216(19) 0.1957(7) 0.0033(3) 0.0499(18) Uani 1 1 d .
C17 C 0.56568(17) 0.3500(6) 0.0646(3) 0.0443(16) Uani 1 1 d .
C18 C 0.55045(18) 0.4353(6) 0.0937(3) 0.0426(16) Uani 1 1 d .
C19 C 0.51306(17) 0.4345(6) 0.0790(3) 0.0512(17) Uani 1 1 d .
H19 H 0.4968 0.375 0.049 0.061 Uiso 1 1 calc R
C20 C 0.50091(19) 0.5218(7) 0.1092(3) 0.0564(18) Uani 1 1 d .
H20 H 0.4763 0.5215 0.1001 0.068 Uiso 1 1 calc R
C21 C 0.52535(19) 0.6116(7) 0.1539(3) 0.0581(19) Uani 1 1 d .
H21 H 0.5168 0.6709 0.174 0.07 Uiso 1 1 calc R
C22 C 0.56216(19) 0.6138(7) 0.1686(3) 0.0501(17) Uani 1 1 d .
H22 H 0.5778 0.6752 0.198 0.06 Uiso 1 1 calc R
C23 C 0.57628(17) 0.5245(6) 0.1397(3) 0.0445(16) Uani 1 1 d .
C24 C 0.61445(17) 0.5254(7) 0.1544(3) 0.0432(16) Uani 1 1 d .
C25 C 0.64063(18) 0.6154(6) 0.1990(3) 0.0469(16) Uani 1 1 d .
H25 H 0.6333 0.6765 0.2203 0.056 Uiso 1 1 calc R
C26 C 0.6770(2) 0.6123(7) 0.2110(3) 0.059(2) Uani 1 1 d .
H26 H 0.6938 0.6695 0.2417 0.07 Uiso 1 1 calc R
C27 C 0.68895(17) 0.5274(6) 0.1788(3) 0.0486(17) Uani 1 1 d .
H27 H 0.7133 0.5299 0.1866 0.058 Uiso 1 1 calc R
C28 C 0.66487(17) 0.4387(7) 0.1352(3) 0.0457(17) Uani 1 1 d .
H28 H 0.6729 0.3799 0.1139 0.055 Uiso 1 1 calc R
C29 C 0.62764(16) 0.4378(6) 0.1230(3) 0.0399(15) Uani 1 1 d .
C30 C 0.60135(18) 0.3497(6) 0.0774(3) 0.0428(16) Uani 1 1 d .
C31 C 0.65764(19) -0.0719(7) 0.4897(3) 0.0519(18) Uani 1 1 d .
C32 C 0.62869(17) 0.0895(6) 0.4197(3) 0.0432(16) Uani 1 1 d .
C33 C 0.60278(17) 0.1797(6) 0.3766(3) 0.0421(16) Uani 1 1 d .
C34 C 0.56543(17) 0.1819(7) 0.3644(3) 0.0519(18) Uani 1 1 d .
H34 H 0.5572 0.1195 0.3835 0.062 Uiso 1 1 calc R
C35 C 0.54176(18) 0.2735(7) 0.3253(3) 0.0565(18) Uani 1 1 d .
H35 H 0.5176 0.2749 0.3186 0.068 Uiso 1 1 calc R
C36 C 0.55372(18) 0.3663(7) 0.2947(3) 0.059(2) Uani 1 1 d .
H36 H 0.5376 0.4295 0.268 0.071 Uiso 1 1 calc R
C37 C 0.58918(18) 0.3630(6) 0.3046(3) 0.0496(18) Uani 1 1 d .
H37 H 0.5965 0.424 0.2832 0.06 Uiso 1 1 calc R
C38 C 0.61533(17) 0.2712(6) 0.3457(3) 0.0430(16) Uani 1 1 d .
C39 C 0.65362(18) 0.2695(6) 0.3591(3) 0.0450(17) Uani 1 1 d .
C40 C 0.66767(18) 0.3569(6) 0.3294(3) 0.0505(17) Uani 1 1 d .
H40 H 0.6519 0.4177 0.2997 0.061 Uiso 1 1 calc R
C41 C 0.7038(2) 0.3557(7) 0.3428(4) 0.060(2) Uani 1 1 d .
H41 H 0.7121 0.4138 0.3215 0.072 Uiso 1 1 calc R
C42 C 0.72834(19) 0.2673(7) 0.3883(3) 0.059(2) Uani 1 1 d .
H42 H 0.7531 0.2702 0.3987 0.071 Uiso 1 1 calc R
C43 C 0.71702(19) 0.1771(7) 0.4178(3) 0.0537(18) Uani 1 1 d .
H43 H 0.7335 0.1168 0.4466 0.064 Uiso 1 1 calc R
C44 C 0.67894(18) 0.1768(6) 0.4037(3) 0.0443(16) Uani 1 1 d .
C45 C 0.66456(18) 0.0904(6) 0.4327(3) 0.0439(16) Uani 1 1 d .
C46 C 0.67752(19) 0.4454(7) 0.4971(4) 0.0514(18) Uani 1 1 d .
C47 C 0.64717(17) 0.6006(6) 0.4220(3) 0.0418(16) Uani 1 1 d .
C48 C 0.62133(17) 0.6875(6) 0.3776(3) 0.0427(16) Uani 1 1 d .
C49 C 0.58391(19) 0.6913(7) 0.3632(3) 0.0535(19) Uani 1 1 d .
H49 H 0.5754 0.6312 0.3829 0.064 Uiso 1 1 calc R
C50 C 0.55998(19) 0.7805(7) 0.3212(3) 0.0555(18) Uani 1 1 d .
H50 H 0.5355 0.781 0.3127 0.067 Uiso 1 1 calc R
C51 C 0.57255(18) 0.8722(6) 0.2905(3) 0.0505(18) Uani 1 1 d .
H51 H 0.5566 0.9343 0.2623 0.061 Uiso 1 1 calc R
C52 C 0.60867(18) 0.8681(7) 0.3030(3) 0.0524(18) Uani 1 1 d .
H52 H 0.6164 0.9272 0.2815 0.063 Uiso 1 1 calc R
C53 C 0.63411(17) 0.7806(6) 0.3461(3) 0.0419(16) Uani 1 1 d .
C54 C 0.67302(16) 0.7790(6) 0.3612(3) 0.0426(16) Uani 1 1 d .
C55 C 0.68725(19) 0.8711(7) 0.3331(3) 0.0536(18) Uani 1 1 d .
H55 H 0.6717 0.9334 0.3041 0.064 Uiso 1 1 calc R
C56 C 0.7234(2) 0.8684(7) 0.3483(4) 0.061(2) Uani 1 1 d .
H56 H 0.7322 0.9299 0.3297 0.073 Uiso 1 1 calc R
C57 C 0.74750(19) 0.7777(7) 0.3905(3) 0.060(2) Uani 1 1 d .
H57 H 0.7721 0.7776 0.3998 0.072 Uiso 1 1 calc R
C58 C 0.73452(17) 0.6869(7) 0.4187(3) 0.0522(18) Uani 1 1 d .
H58 H 0.7505 0.6246 0.4468 0.063 Uiso 1 1 calc R
C59 C 0.69750(17) 0.6879(6) 0.4053(3) 0.0422(16) Uani 1 1 d .
C60 C 0.68229(18) 0.6007(6) 0.4336(3) 0.0440(16) Uani 1 1 d .
N1 N 0.37400(13) 0.2590(5) -0.0476(2) 0.0424(13) Uani 1 1 d .
H1 H 0.3542 0.2808 -0.0463 0.051 Uiso 1 1 calc R
N2 N 0.60528(14) 0.2545(5) 0.0382(2) 0.0436(13) Uani 1 1 d .
H2 H 0.6252 0.2362 0.0363 0.052 Uiso 1 1 calc R
N3 N 0.62467(14) -0.0117(5) 0.4563(2) 0.0471(14) Uani 1 1 d .
H3 H 0.6047 -0.0323 0.4574 0.057 Uiso 1 1 calc R
N4 N 0.64450(14) 0.5049(5) 0.4618(2) 0.0490(15) Uani 1 1 d .
H4A H 0.6247 0.4856 0.4639 0.059 Uiso 1 1 calc R
O1 O 0.43191(11) 0.2526(4) -0.0270(2) 0.0487(12) Uani 1 1 d .
O2 O 0.41534(12) 0.4111(4) 0.0229(2) 0.0536(12) Uani 1 1 d .
O3 O 0.54649(11) 0.2551(4) 0.0179(2) 0.0485(11) Uani 1 1 d .
O4 O 0.56313(11) 0.1069(4) -0.0360(2) 0.0521(12) Uani 1 1 d .
O5 O 0.68320(11) -0.0075(4) 0.4772(2) 0.0478(12) Uani 1 1 d .
O6 O 0.66592(11) -0.1661(4) 0.5261(2) 0.0496(12) Uani 1 1 d .
O7 O 0.70206(11) 0.5070(4) 0.4804(2) 0.0488(12) Uani 1 1 d .
O8 O 0.68583(12) 0.3568(4) 0.5361(2) 0.0547(13) Uani 1 1 d .

loop_
_atom_site_aniso_label
_atom_site_aniso_U_11
_atom_site_aniso_U_22
_atom_site_aniso_U_33
_atom_site_aniso_U_23
_atom_site_aniso_U_13
_atom_site_aniso_U_12
C1 0.055(4) 0.045(5) 0.046(4) 0.001(4) 0.026(4) 0.002(4)
C2 0.055(4) 0.036(4) 0.042(4) -0.003(3) 0.026(3) -0.002(3)
C3 0.054(4) 0.042(4) 0.039(4) 0.009(3) 0.022(4) -0.001(4)
C4 0.055(4) 0.051(5) 0.040(4) 0.002(3) 0.019(3) 0.005(4)
C5 0.057(4) 0.058(5) 0.054(4) -0.008(4) 0.024(4) -0.008(4)
C6 0.062(5) 0.050(5) 0.052(4) -0.003(4) 0.022(4) 0.004(4)
C7 0.063(5) 0.046(5) 0.044(4) 0.002(4) 0.021(4) -0.006(4)
C8 0.052(4) 0.035(4) 0.036(4) 0.005(3) 0.019(3) 0.003(3)
C9 0.053(4) 0.040(4) 0.043(4) 0.004(3) 0.027(4) 0.003(3)
C10 0.067(5) 0.046(5) 0.049(4) 0.006(3) 0.030(4) 0.002(4)
C11 0.081(5) 0.048(5) 0.053(5) -0.005(4) 0.037(4) 0.003(4)
C12 0.067(5) 0.049(5) 0.064(5) 0.004(4) 0.040(4) 0.013(4)
C13 0.049(4) 0.056(5) 0.047(4) 0.006(3) 0.025(4) -0.002(4)
C14 0.053(4) 0.043(5) 0.055(4) 0.008(4) 0.031(4) 0.003(3)
C15 0.050(4) 0.036(4) 0.044(4) -0.001(3) 0.026(4) -0.003(3)
C16 0.066(5) 0.040(5) 0.043(4) -0.006(4) 0.024(4) -0.005(4)
C17 0.050(4) 0.037(4) 0.042(4) -0.002(3) 0.019(3) -0.006(3)
C18 0.056(4) 0.036(4) 0.039(4) 0.003(3) 0.025(4) 0.008(3)
C19 0.050(4) 0.046(5) 0.057(4) 0.001(4) 0.025(4) 0.000(3)
C20 0.059(4) 0.052(5) 0.060(5) 0.002(4) 0.029(4) -0.001(4)
C21 0.068(5) 0.059(5) 0.057(5) -0.007(4) 0.038(4) 0.001(4)
C22 0.065(4) 0.040(4) 0.047(4) -0.004(3) 0.028(4) 0.003(4)
C23 0.051(4) 0.044(4) 0.040(4) -0.002(3) 0.023(3) -0.002(3)
C24 0.046(4) 0.044(4) 0.041(4) 0.002(3) 0.022(3) 0.002(3)
C25 0.062(4) 0.036(4) 0.044(4) -0.006(3) 0.027(4) -0.005(3)
C26 0.060(5) 0.052(5) 0.049(4) 0.003(4) 0.014(4) -0.007(4)
C27 0.044(4) 0.047(5) 0.048(4) 0.000(4) 0.017(4) 0.002(3)
C28 0.053(4) 0.045(5) 0.042(4) 0.003(3) 0.025(4) 0.001(4)
C29 0.038(4) 0.036(4) 0.044(4) 0.009(3) 0.017(3) 0.005(3)
C30 0.050(4) 0.033(4) 0.042(4) 0.004(3) 0.020(3) -0.001(3)
C31 0.060(5) 0.054(5) 0.047(4) 0.000(4) 0.030(4) -0.001(4)
C32 0.059(4) 0.032(4) 0.042(4) 0.002(3) 0.027(3) -0.001(3)
C33 0.050(4) 0.030(4) 0.045(4) 0.002(3) 0.021(4) 0.003(3)
C34 0.046(4) 0.052(5) 0.056(4) -0.004(4) 0.023(4) 0.002(3)
C35 0.044(4) 0.054(5) 0.052(4) -0.001(4) 0.007(3) 0.000(4)
C36 0.050(4) 0.061(5) 0.050(4) -0.007(4) 0.009(4) 0.007(4)
C37 0.066(5) 0.032(4) 0.049(4) 0.005(3) 0.026(4) -0.007(4)
C38 0.058(4) 0.031(4) 0.040(4) -0.006(3) 0.023(3) -0.003(3)
C39 0.063(4) 0.035(4) 0.041(4) -0.002(3) 0.028(4) -0.001(4)
C40 0.058(4) 0.043(4) 0.050(4) 0.005(3) 0.025(4) -0.004(3)
C41 0.071(5) 0.057(5) 0.064(5) 0.003(4) 0.042(4) -0.008(4)
C42 0.057(4) 0.063(5) 0.068(5) 0.002(4) 0.037(4) 0.002(4)
C43 0.056(4) 0.046(5) 0.053(4) -0.004(4) 0.021(4) -0.008(4)
C44 0.059(4) 0.032(4) 0.043(4) 0.000(3) 0.026(4) -0.005(3)
C45 0.058(4) 0.037(4) 0.035(4) 0.004(3) 0.020(4) 0.007(4)
C46 0.060(5) 0.048(5) 0.055(5) -0.005(4) 0.034(4) -0.006(4)
C47 0.046(4) 0.031(4) 0.049(4) 0.003(3) 0.023(3) 0.002(3)
C48 0.055(4) 0.035(4) 0.035(4) -0.006(3) 0.019(3) 0.004(3)
C49 0.061(5) 0.049(5) 0.046(4) 0.001(4) 0.022(4) -0.006(4)
C50 0.060(4) 0.055(5) 0.047(4) -0.002(4) 0.021(4) 0.006(4)
C51 0.063(5) 0.038(4) 0.044(4) 0.007(3) 0.020(4) 0.002(4)
C52 0.057(4) 0.055(5) 0.043(4) 0.002(4) 0.022(4) 0.001(4)
C53 0.047(4) 0.032(4) 0.047(4) -0.004(3) 0.023(4) -0.004(3)
C54 0.049(4) 0.035(4) 0.044(4) 0.001(3) 0.022(3) -0.001(3)
C55 0.065(5) 0.045(5) 0.049(4) 0.001(4) 0.025(4) 0.003(4)
C56 0.066(5) 0.056(5) 0.068(5) -0.006(4) 0.037(4) -0.006(4)
C57 0.055(4) 0.062(5) 0.067(5) -0.008(4) 0.032(4) -0.014(4)
C58 0.053(4) 0.049(5) 0.061(5) -0.008(4) 0.032(4) 0.003(3)
C59 0.048(4) 0.035(4) 0.050(4) 0.002(3) 0.028(4) 0.006(3)
C60 0.062(4) 0.032(4) 0.036(4) 0.000(3) 0.022(3) 0.002(3)
N1 0.053(3) 0.034(3) 0.039(3) -0.003(3) 0.021(3) 0.002(3)
N2 0.055(3) 0.036(3) 0.041(3) -0.010(3) 0.023(3) -0.008(3)
N3 0.052(3) 0.044(4) 0.043(3) 0.004(3) 0.021(3) 0.000(3)
N4 0.048(3) 0.051(4) 0.050(3) 0.005(3) 0.024(3) -0.001(3)
O1 0.053(3) 0.047(3) 0.046(3) 0.000(2) 0.023(2) 0.003(2)
O2 0.062(3) 0.049(3) 0.052(3) -0.009(2) 0.028(2) -0.010(2)
O3 0.056(3) 0.040(3) 0.051(3) -0.009(2) 0.027(2) -0.009(2)
O4 0.061(3) 0.045(3) 0.051(3) -0.009(2) 0.027(2) -0.006(2)
O5 0.055(3) 0.044(3) 0.042(3) 0.005(2) 0.021(2) 0.005(2)
O6 0.058(3) 0.044(3) 0.043(3) 0.009(2) 0.021(2) 0.005(2)
O7 0.057(3) 0.043(3) 0.048(3) 0.004(2) 0.026(3) 0.002(2)
O8 0.065(3) 0.046(3) 0.060(3) 0.021(3) 0.035(3) 0.010(2)

loop_
_atom_type_symbol
_atom_type_description
_atom_type_scat_dispersion_real
_atom_type_scat_dispersion_imag
_atom_type_scat_source
C C 0.0033 0.0016 'International Tables Vol C Tables 4.2.6.8 and 6.1.1.4'
H H 0 0 'International Tables Vol C Tables 4.2.6.8 and 6.1.1.4'
N N 0.0061 0.0033 'International Tables Vol C Tables 4.2.6.8 and 6.1.1.4'
O O 0.0106 0.006 'International Tables Vol C Tables 4.2.6.8 and 6.1.1.4'
P P 0.1023 0.0942 'International Tables Vol C Tables 4.2.6.8 and 6.1.1.4'

loop_
_geom_angle_atom_site_label_1
_geom_angle_atom_site_label_2
_geom_angle_atom_site_label_3
_geom_angle
O2 C1 O1 125.0(6)
O2 C1 N1 129.0(6)
O1 C1 N1 106.1(6)
C15 C2 N1 106.0(6)
C15 C2 C3 122.6(6)
N1 C2 C3 131.3(6)
C2 C3 C4 123.7(6)
C2 C3 C8 116.6(6)
C4 C3 C8 119.7(6)
C5 C4 C3 120.8(6)
C5 C4 H4 119.6
C3 C4 H4 119.6
C6 C5 C4 119.7(7)
C6 C5 H5 120.1
C4 C5 H5 120.1
C5 C6 C7 122.1(7)
C5 C6 H6 119.0
C7 C6 H6 119.0
C6 C7 C8 119.5(7)
C6 C7 H7 120.2
C8 C7 H7 120.2
C7 C8 C3 118.1(6)
C7 C8 C9 121.6(6)
C3 C8 C9 120.3(6)
C10 C9 C14 117.0(6)
C10 C9 C8 122.4(6)
C14 C9 C8 120.7(6)
C11 C10 C9 121.3(7)
C11 C10 H10 119.4
C9 C10 H10 119.4
C10 C11 C12 120.3(7)
C10 C11 H11 119.8
C12 C11 H11 119.8
C13 C12 C11 120.8(7)
C13 C12 H12 119.6
C11 C12 H12 119.6
C12 C13 C14 119.7(7)
C12 C13 H13 120.2
C14 C13 H13 120.2
C13 C14 C15 124.1(7)
C13 C14 C9 120.9(6)
C15 C14 C9 115.0(6)
C2 C15 O1 109.4(5)
C2 C15 C14 124.8(6)
O1 C15 C14 125.8(6)
O4 C16 N2 130.4(7)
O4 C16 O3 120.6(6)
N2 C16 O3 109.0(6)
C30 C17 O3 109.3(5)
C30 C17 C18 124.9(6)
O3 C17 C18 125.7(6)
C19 C18 C17 123.8(6)
C19 C18 C23 122.0(6)
C17 C18 C23 114.2(6)
C20 C19 C18 119.4(7)
C20 C19 H19 120.3
C18 C19 H19 120.3
C19 C20 C21 120.1(6)
C19 C20 H20 120.0
C21 C20 H20 120.0
C22 C21 C20 121.1(6)
C22 C21 H21 119.5
C20 C21 H21 119.5
C21 C22 C23 121.2(7)
C21 C22 H22 119.4
C23 C22 H22 119.4
C22 C23 C18 116.3(6)
C22 C23 C24 121.9(6)
C18 C23 C24 121.8(6)
C29 C24 C25 116.2(6)
C29 C24 C23 120.8(6)
C25 C24 C23 122.9(6)
C26 C25 C24 120.4(6)
C26 C25 H25 119.8
C24 C25 H25 119.8
C27 C26 C25 122.1(7)
C27 C26 H26 118.9
C25 C26 H26 118.9
C26 C27 C28 119.8(6)
C26 C27 H27 120.1
C28 C27 H27 120.1
C27 C28 C29 119.3(6)
C27 C28 H28 120.4
C29 C28 H28 120.4
C24 C29 C28 122.0(6)
C24 C29 C30 116.2(5)
C28 C29 C30 121.7(6)
C17 C30 N2 107.7(6)
C17 C30 C29 122.0(6)
N2 C30 C29 130.3(6)
O6 C31 N3 129.5(6)
O6 C31 O5 122.1(6)
N3 C31 O5 108.4(6)
C45 C32 N3 107.1(6)
C45 C32 C33 122.2(6)
N3 C32 C33 130.7(6)
C32 C33 C38 117.3(6)
C32 C33 C34 122.6(6)
C38 C33 C34 120.1(6)
C35 C34 C33 121.0(6)
C35 C34 H34 119.5
C33 C34 H34 119.5
C34 C35 C36 119.9(6)
C34 C35 H35 120.0
C36 C35 H35 120.0
C37 C36 C35 119.6(7)
C37 C36 H36 120.2
C35 C36 H36 120.2
C36 C37 C38 123.2(6)
C36 C37 H37 118.4
C38 C37 H37 118.4
C37 C38 C33 116.2(6)
C37 C38 C39 123.9(6)
C33 C38 C39 119.8(6)
C40 C39 C44 116.7(6)
C40 C39 C38 122.5(6)
C44 C39 C38 120.8(6)
C41 C40 C39 122.3(7)
C41 C40 H40 118.9
C39 C40 H40 118.9
C40 C41 C42 120.0(6)
C40 C41 H41 120.0
C42 C41 H41 120.0
C43 C42 C41 121.8(6)
C43 C42 H42 119.1
C41 C42 H42 119.1
C42 C43 C44 118.7(7)
C42 C43 H43 120.7
C44 C43 H43 120.7
C45 C44 C39 116.0(6)
C45 C44 C43 123.5(6)
C39 C44 C43 120.5(6)
C32 C45 O5 108.9(5)
C32 C45 C44 123.9(6)
O5 C45 C44 127.2(6)
O8 C46 N4 129.8(6)
O8 C46 O7 124.0(6)
N4 C46 O7 106.2(6)
C60 C47 N4 106.3(6)
C60 C47 C48 121.6(6)
N4 C47 C48 132.1(6)
C47 C48 C49 124.1(6)
C47 C48 C53 117.5(6)
C49 C48 C53 118.4(6)
C50 C49 C48 122.0(7)
C50 C49 H49 119.0
C48 C49 H49 119.0
C49 C50 C51 119.6(6)
C49 C50 H50 120.2
C51 C50 H50 120.2
C52 C51 C50 119.0(7)
C52 C51 H51 120.5
C50 C51 H51 120.5
C51 C52 C53 123.4(6)
C51 C52 H52 118.3
C53 C52 H52 118.3
C52 C53 C48 117.6(6)
C52 C53 C54 123.3(6)
C48 C53 C54 119.1(6)
C59 C54 C55 118.0(6)
C59 C54 C53 120.7(6)
C55 C54 C53 121.3(6)
C56 C55 C54 120.2(7)
C56 C55 H55 119.9
C54 C55 H55 119.9
C55 C56 C57 122.2(7)
C55 C56 H56 118.9
C57 C56 H56 118.9
C56 C57 C58 119.0(6)
C56 C57 H57 120.5
C58 C57 H57 120.5
C57 C58 C59 120.6(7)
C57 C58 H58 119.7
C59 C58 H58 119.7
C54 C59 C58 120.0(6)
C54 C59 C60 115.9(6)
C58 C59 C60 124.1(6)
C47 C60 O7 109.8(5)
C47 C60 C59 125.1(6)
O7 C60 C59 125.0(6)
C1 N1 C2 110.5(5)
C1 N1 H1 124.8
C2 N1 H1 124.8
C16 N2 C30 108.0(5)
C16 N2 H2 126.0
C30 N2 H2 126.0
C31 N3 C32 108.4(5)
C31 N3 H3 125.8
C32 N3 H3 125.8
C46 N4 C47 110.5(5)
C46 N4 H4A 124.7
C47 N4 H4A 124.7
C1 O1 C15 108.0(5)
C16 O3 C17 106.0(5)
C31 O5 C45 107.1(5)
C60 O7 C46 107.1(5)

loop_
_geom_bond_atom_site_label_1
_geom_bond_atom_site_label_2
_geom_bond_distance
C1 O2 1.196(7)
C1 O1 1.374(7)
C1 N1 1.378(8)
C2 C15 1.350(8)
C2 N1 1.391(7)
C2 C3 1.402(8)
C3 C4 1.412(8)
C3 C8 1.426(8)
C4 C5 1.368(9)
C4 H4 0.9300
C5 C6 1.367(9)
C5 H5 0.9300
C6 C7 1.399(8)
C6 H6 0.9300
C7 C8 1.408(9)
C7 H7 0.9300
C8 C9 1.466(8)
C9 C10 1.408(8)
C9 C14 1.425(9)
C10 C11 1.379(9)
C10 H10 0.9300
C11 C12 1.383(9)
C11 H11 0.9300
C12 C13 1.372(8)
C12 H12 0.9300
C13 C14 1.397(8)
C13 H13 0.9300
C14 C15 1.415(8)
C15 O1 1.402(7)
C16 O4 1.215(7)
C16 N2 1.357(8)
C16 O3 1.389(7)
C17 C30 1.353(8)
C17 O3 1.391(7)
C17 C18 1.416(8)
C18 C19 1.410(8)
C18 C23 1.427(8)
C19 C20 1.367(8)
C19 H19 0.9300
C20 C21 1.397(9)
C20 H20 0.9300
C21 C22 1.387(8)
C21 H21 0.9300
C22 C23 1.409(8)
C22 H22 0.9300
C23 C24 1.442(8)
C24 C29 1.412(8)
C24 C25 1.427(8)
C25 C26 1.387(9)
C25 H25 0.9300
C26 C27 1.374(9)
C26 H26 0.9300
C27 C28 1.376(9)
C27 H27 0.9300
C28 C29 1.421(8)
C28 H28 0.9300
C29 C30 1.424(9)
C30 N2 1.391(7)
C31 O6 1.225(8)
C31 N3 1.356(8)
C31 O5 1.384(7)
C32 C45 1.360(8)
C32 N3 1.400(7)
C32 C33 1.413(8)
C33 C38 1.417(8)
C33 C34 1.425(8)
C34 C35 1.356(9)
C34 H34 0.9300
C35 C36 1.406(9)
C35 H35 0.9300
C36 C37 1.366(8)
C36 H36 0.9300
C37 C38 1.414(9)
C37 H37 0.9300
C38 C39 1.455(8)
C39 C40 1.407(8)
C39 C44 1.432(9)
C40 C41 1.370(9)
C40 H40 0.9300
C41 C42 1.396(9)
C41 H41 0.9300
C42 C43 1.357(9)
C42 H42 0.9300
C43 C44 1.442(8)
C43 H43 0.9300
C44 C45 1.398(8)
C45 O5 1.386(7)
C46 O8 1.209(8)
C46 N4 1.358(8)
C46 O7 1.389(7)
C47 C60 1.339(8)
C47 N4 1.382(7)
C47 C48 1.398(8)
C48 C49 1.414(8)
C48 C53 1.441(8)
C49 C50 1.363(9)
C49 H49 0.9300
C50 C51 1.415(8)
C50 H50 0.9300
C51 C52 1.374(8)
C51 H51 0.9300
C52 C53 1.386(8)
C52 H52 0.9300
C53 C54 1.469(8)
C54 C59 1.403(8)
C54 C55 1.422(9)
C55 C56 1.359(9)
C55 H55 0.9300
C56 C57 1.378(9)
C56 H56 0.9300
C57 C58 1.383(9)
C57 H57 0.9300
C58 C59 1.404(8)
C58 H58 0.9300
C59 C60 1.416(8)
C60 O7 1.388(7)
N1 H1 0.8600
N2 H2 0.8600
N3 H3 0.8600
N4 H4A 0.8600
